data_4035189
loop_
_publ_author_name
'Wang, Jia-Qi'
'Li, Jing'
'Zhang, Geng-Wu'
'Chen, Chuan-Feng'

_publ_section_title
;
 A Route to Enantiopure ( O-Methyl)<sub>6</sub>-2,6-Helic[6]arenes:
 Synthesis of Hexabromo-Substituted 2,6-Helic[6]arene Derivatives and
 Their Suzuki-Miyaura Coupling Reactions.
;
_journal_issue 19
_journal_name_full 'The Journal of organic chemistry'
_journal_page_first 11532
_journal_page_last 11540
_journal_paper_doi 10.1021/acs.joc.8b01437
_journal_volume 83
_journal_year 2018
_chemical_formula_moiety 'C69 H54 O6, 0.22(C1 H1 Cl3), 4.28(C6 H12)'
_chemical_formula_sum 'C94.88 H105.54 Cl0.67 O6'
_chemical_formula_weight 1365.64
_space_group_crystal_system triclinic
_space_group_IT_number 2
_space_group_name_Hall '-P 1'
_space_group_name_H-M_alt 'P -1'
_atom_sites_solution_hydrogens mixed
_atom_sites_solution_primary dual
_audit_creation_date 2017-11-27
_audit_creation_method
;
Olex2 1.2
(compiled 2017.08.10 svn.r3458 for OlexSys, GUI svn.r5381)
;
_audit_update_record
;
????
;
_cell_angle_alpha 73.987(4)
_cell_angle_beta 89.554(5)
_cell_angle_gamma 87.329(5)
_cell_formula_units_Z 2
_cell_length_a 12.555(2)
_cell_length_b 17.818(3)
_cell_length_c 17.840(3)
_cell_measurement_reflns_used 9061
_cell_measurement_temperature 173(2)
_cell_measurement_theta_max 27.4458
_cell_measurement_theta_min 1.1875
_cell_volume 3831.8(11)
_computing_cell_refinement 'CrystalClear (Rigaku Inc., 2007)'
_computing_data_collection 'CrystalClear (Rigaku Inc., 2007)'
_computing_data_reduction 'CrystalClear (Rigaku Inc., 2007)'
_computing_molecular_graphics 'Olex2 (Dolomanov et al., 2009)'
_computing_publication_material 'CIFTAB (Sheldrick, 2013)'
_computing_structure_refinement 'ShelXL (Sheldrick, 2015)'
_computing_structure_solution 'ShelXT (Sheldrick, 2015)'
_diffrn_ambient_temperature 173.15
_diffrn_measured_fraction_theta_full 0.996
_diffrn_measured_fraction_theta_max 0.996
_diffrn_measurement_device_type 'MM007-HF CCD(Saturn 724+)'
_diffrn_measurement_method '\w scans at fixed \c = 45\%'
_diffrn_radiation_monochromator Confocal
_diffrn_radiation_type MoK\a
_diffrn_radiation_wavelength 0.71073
_diffrn_reflns_av_R_equivalents 0.0620
_diffrn_reflns_av_unetI/netI 0.0572
_diffrn_reflns_Laue_measured_fraction_full 0.996
_diffrn_reflns_Laue_measured_fraction_max 0.996
_diffrn_reflns_limit_h_max 15
_diffrn_reflns_limit_h_min -15
_diffrn_reflns_limit_k_max 21
_diffrn_reflns_limit_k_min -21
_diffrn_reflns_limit_l_max 21
_diffrn_reflns_limit_l_min -21
_diffrn_reflns_number 46646
_diffrn_reflns_point_group_measured_fraction_full 0.996
_diffrn_reflns_point_group_measured_fraction_max 0.996
_diffrn_reflns_theta_full 25.199
_diffrn_reflns_theta_max 25.199
_diffrn_reflns_theta_min 1.431
_diffrn_source 'Rotating Anode'
_exptl_absorpt_coefficient_mu 0.094
_exptl_absorpt_correction_T_max 1.00000
_exptl_absorpt_correction_T_min 0.88549
_exptl_absorpt_correction_type multi-scan
_exptl_absorpt_process_details 'CrystalClear (Rigaku Inc., 2007)'
_exptl_crystal_colour colorless
_exptl_crystal_density_diffrn 1.184
_exptl_crystal_description needle
_exptl_crystal_F_000 1468
_exptl_crystal_size_max 0.204
_exptl_crystal_size_mid 0.098
_exptl_crystal_size_min 0.024
_refine_diff_density_max 1.221
_refine_diff_density_min -0.538
_refine_diff_density_rms 0.084
_refine_ls_extinction_method none
_refine_ls_goodness_of_fit_ref 1.904
_refine_ls_hydrogen_treatment constr
_refine_ls_matrix_type full
_refine_ls_number_parameters 958
_refine_ls_number_reflns 13738
_refine_ls_number_restraints 346
_refine_ls_restrained_S_all 1.966
_refine_ls_R_factor_all 0.1557
_refine_ls_R_factor_gt 0.1305
_refine_ls_shift/su_max 0.000
_refine_ls_shift/su_mean 0.000
_refine_ls_structure_factor_coef Fsqd
_refine_ls_weighting_details 'w=1/[\s^2^(Fo^2^)+(0.1000P)^2^] where P=(Fo^2^+2Fc^2^)/3'
_refine_ls_weighting_scheme calc
_refine_ls_wR_factor_gt 0.3075
_refine_ls_wR_factor_ref 0.3188
_reflns_Friedel_coverage 0.000
_reflns_number_gt 10759
_reflns_number_total 13738
_reflns_threshold_expression 'I > 2\s(I)'
_cod_data_source_file jo8b01437_si_002.cif
_cod_data_source_block mx6528
_cod_original_cell_volume 3831.9(11)
_cod_database_code 4035189
_shelx_shelxl_version_number 2016/6
_shelx_space_group_comment
;
The symmetry employed for this shelxl refinement is uniquely defined
by the following loop, which should always be used as a source of
symmetry information in preference to the above space-group names.
They are only intended as comments.
;
_shelx_estimated_absorpt_t_max 0.998
_shelx_estimated_absorpt_t_min 0.981
_olex2_refinement_description
;
1. Fixed Uiso
 At 1.2 times of:
  All C(H) groups, All C(H,H) groups
 At 1.5 times of:
  All C(H,H,H) groups
2. Restrained distances
 Cl2-C77
 1.76 with sigma of 0.01
 C97-C96 = C98-C97 = C82-C81 = C81-C80 = C80-C79 = C79-C78 = C83-C78 = C83-C82
 = C93-C92 = C94-C93 = C92-C91 = C91-C90 = C95-C94 = C95-C90 = C74-C73 = C75-
 C74 = C76-C75 = C76-C71 = C72-C71 = C73-C72 = C85-C84 = C89-C84 = C86-C85 =
 C89-C88 = C88-C87 = C87-C86
 1.54 with sigma of 0.01
 C84-C88
 2.5 with sigma of 0.02
3. Uiso/Uaniso restraints and constraints
C91 \\sim C90 \\sim C95 \\sim C92 \\sim C94 \\sim C93 \\sim C82 \\sim C78 \\sim
C79 \\sim C83 \\sim C80 \\sim C81 \\sim C96 \\sim C97 \\sim C98 \\sim C75 \\sim
C71 \\sim C72 \\sim C76 \\sim C73 \\sim C74 \\sim C84 \\sim C85 \\sim C89 \\sim
C86 \\sim C88 \\sim C87: within 1.7A with sigma of 0.02 and sigma for terminal
atoms of 0.04
Uanis(C84) \\sim Ueq, Uanis(C85) \\sim Ueq, Uanis(C89) \\sim Ueq, Uanis(C86)
\\sim Ueq, Uanis(C88) \\sim Ueq, Uanis(C87) \\sim Ueq, Uanis(C73) \\sim Ueq,
Uanis(C71) \\sim Ueq, Uanis(C72) \\sim Ueq, Uanis(C76) \\sim Ueq, Uanis(C75)
\\sim Ueq, Uanis(C74) \\sim Ueq, Uanis(C90) \\sim Ueq, Uanis(C91) \\sim Ueq,
Uanis(C95) \\sim Ueq, Uanis(C92) \\sim Ueq, Uanis(C94) \\sim Ueq, Uanis(C93)
\\sim Ueq, Uanis(C80) \\sim Ueq, Uanis(C78) \\sim Ueq, Uanis(C79) \\sim Ueq,
Uanis(C83) \\sim Ueq, Uanis(C82) \\sim Ueq, Uanis(C81) \\sim Ueq, Uanis(C96)
\\sim Ueq, Uanis(C97) \\sim Ueq, Uanis(C98) \\sim Ueq: with sigma of 0.01 and
sigma for terminal atoms of 0.02
4. Others
 Sof(C77)=Sof(H77)=Sof(Cl1)=Sof(Cl2)=Sof(Cl3)=1-FVAR(1)
 Sof(C71)=Sof(H71A)=Sof(H71B)=Sof(C72)=Sof(H72A)=Sof(H72B)=Sof(C73)=Sof(H73A)=
 Sof(H73B)=Sof(C74)=Sof(H74A)=Sof(H74B)=Sof(C75)=Sof(H75A)=Sof(H75B)=Sof(C76)=
 Sof(H76A)=Sof(H76B)=FVAR(1)
 Fixed Y: C98(0.06231)
5.a Riding coordinates:
 C86(H86A,H86B)
5.b Ternary CH refined with riding coordinates:
 C5(H5), C12(H12), C31(H31), C38(H38), C54(H54), C57(H57), C77(H77)
5.c Secondary CH2 refined with riding coordinates:
 C23(H23A,H23B), C47(H47A,H47B), C70(H70A,H70B), C90(H90A,H90B), C91(H91A,
 H91B), C92(H92A,H92B), C93(H93A,H93B), C94(H94A,H94B), C95(H95A,H95B),
 C78(H78A,H78B), C79(H79A,H79B), C80(H80A,H80B), C81(H81A,H81B), C82(H82A,H82B),
  C83(H83A,H83B), C84(H84A,H84B), C85(H85A,H85B), C87(H87A,H87B), C88(H88A,
 H88B), C89(H89A,H89B), C71(H71A,H71B), C72(H72A,H72B), C73(H73A,H73B),
 C74(H74A,H74B), C75(H75A,H75B), C76(H76A,H76B), C97(H97A,H97B), C96(H96A,H96B),
  C98(H98A,H98B)
5.d Aromatic/amide H refined with riding coordinates:
 C3(H3), C7(H7), C8(H8), C9(H9), C10(H10), C14(H14), C16(H16), C19(H19),
 C26(H26), C29(H29), C33(H33), C36(H36), C40(H40), C41(H41), C42(H42), C43(H43),
  C50(H50), C53(H53), C60(H60), C61(H61), C62(H62), C63(H63), C64(H64), C67(H67)
5.e Idealised Me refined as rotating group:
 C21(H21A,H21B,H21C), C22(H22A,H22B,H22C), C45(H45A,H45B,H45C), C46(H46A,H46B,
 H46C), C68(H68A,H68B,H68C), C69(H69A,H69B,H69C)
;
_olex2_submission_special_instructions 'No special instructions were received'

loop_
_space_group_symop_operation_xyz
'x, y, z'
'-x, -y, -z'

loop_
_atom_site_label
_atom_site_type_symbol
_atom_site_fract_x
_atom_site_fract_y
_atom_site_fract_z
_atom_site_U_iso_or_equiv
_atom_site_adp_type
_atom_site_occupancy
_atom_site_site_symmetry_order
_atom_site_calc_flag
_atom_site_refinement_flags_posn
_atom_site_refinement_flags_adp
_atom_site_refinement_flags_occupancy
_atom_site_disorder_assembly
_atom_site_disorder_group
C1 C 0.8920(3) 0.4711(2) 0.4565(2) 0.0337(9) Uani 1 1 d . . . . .
C2 C 0.9692(3) 0.4468(2) 0.4109(2) 0.0338(9) Uani 1 1 d . . . . .
C3 C 1.0027(3) 0.3682(2) 0.4324(2) 0.0322(9) Uani 1 1 d . . . . .
H3 H 1.054291 0.349862 0.401548 0.039 Uiso 1 1 calc R . . . .
C4 C 0.9624(3) 0.3162(2) 0.4979(2) 0.0324(9) Uani 1 1 d . . . . .
C5 C 0.9936(3) 0.2286(2) 0.5318(2) 0.0343(9) Uani 1 1 d . . . . .
H5 H 1.048793 0.209176 0.500015 0.041 Uiso 1 1 calc R . . . .
C6 C 1.0307(3) 0.2202(2) 0.6153(2) 0.0362(9) Uani 1 1 d . . . . .
C7 C 1.1266(3) 0.1894(2) 0.6487(2) 0.0444(10) Uani 1 1 d . . . . .
H7 H 1.178570 0.168845 0.619748 0.053 Uiso 1 1 calc R . . . .
C8 C 1.1472(4) 0.1885(3) 0.7267(3) 0.0579(13) Uani 1 1 d . . . . .
H8 H 1.214215 0.168758 0.749991 0.069 Uiso 1 1 calc R . . . .
C9 C 1.0700(4) 0.2162(3) 0.7690(3) 0.0554(12) Uani 1 1 d . . . . .
H9 H 1.084108 0.214730 0.821589 0.066 Uiso 1 1 calc R . . . .
C10 C 0.9723(4) 0.2461(3) 0.7358(2) 0.0459(11) Uani 1 1 d . . . . .
H10 H 0.919783 0.265015 0.765529 0.055 Uiso 1 1 calc R . . . .
C11 C 0.9513(3) 0.2483(2) 0.6593(2) 0.0365(9) Uani 1 1 d . . . . .
C12 C 0.8494(3) 0.2787(2) 0.6133(2) 0.0352(9) Uani 1 1 d . . . . .
H12 H 0.793375 0.297679 0.644722 0.042 Uiso 1 1 calc R . . . .
C13 C 0.8838(3) 0.3427(2) 0.5418(2) 0.0332(9) Uani 1 1 d . . . . .
C14 C 0.8480(3) 0.4198(2) 0.5209(2) 0.0333(9) Uani 1 1 d . . . . .
H14 H 0.793848 0.437680 0.550150 0.040 Uiso 1 1 calc R . . . .
C15 C 0.8915(3) 0.1850(2) 0.5397(2) 0.0311(9) Uani 1 1 d . . . . .
C16 C 0.8714(3) 0.1224(2) 0.5100(2) 0.0347(9) Uani 1 1 d . . . . .
H16 H 0.924423 0.103130 0.480939 0.042 Uiso 1 1 calc R . . . .
C17 C 0.7735(3) 0.0886(2) 0.5233(2) 0.0327(9) Uani 1 1 d . . . . .
C18 C 0.6947(3) 0.1152(2) 0.5668(2) 0.0313(9) Uani 1 1 d . . . . .
C19 C 0.7166(3) 0.1775(2) 0.5959(2) 0.0361(9) Uani 1 1 d . . . . .
H19 H 0.663824 0.196874 0.625098 0.043 Uiso 1 1 calc R . . . .
C20 C 0.8138(3) 0.2116(2) 0.5832(2) 0.0339(9) Uani 1 1 d . . . . .
C21 C 0.7836(4) 0.5789(3) 0.4744(3) 0.0589(13) Uani 1 1 d . . . . .
H21A H 0.774618 0.635811 0.453440 0.088 Uiso 1 1 calc GR . . . .
H21B H 0.803261 0.565976 0.529716 0.088 Uiso 1 1 calc GR . . . .
H21C H 0.716464 0.554949 0.468856 0.088 Uiso 1 1 calc GR . . . .
C22 C 0.8303(4) -0.0210(3) 0.4771(3) 0.0488(11) Uani 1 1 d . . . . .
H22A H 0.864032 0.006535 0.428066 0.073 Uiso 1 1 calc GR . . . .
H22B H 0.801662 -0.069458 0.471741 0.073 Uiso 1 1 calc GR . . . .
H22C H 0.883386 -0.033324 0.519228 0.073 Uiso 1 1 calc GR . . . .
C23 C 0.5885(3) 0.0760(2) 0.5827(2) 0.0346(9) Uani 1 1 d . . . . .
H23A H 0.567665 0.071055 0.637491 0.041 Uiso 1 1 calc R . . . .
H23B H 0.596712 0.022767 0.575985 0.041 Uiso 1 1 calc R . . . .
C24 C 0.4998(3) 0.1223(2) 0.5282(2) 0.0307(8) Uani 1 1 d . . . . .
C25 C 0.4354(3) 0.1786(2) 0.5487(2) 0.0328(9) Uani 1 1 d . . . . .
C26 C 0.3547(3) 0.2214(2) 0.4987(2) 0.0331(9) Uani 1 1 d . . . . .
H26 H 0.310404 0.259470 0.513604 0.040 Uiso 1 1 calc R . . . .
C28 C 0.4056(3) 0.1508(2) 0.4048(2) 0.0294(8) Uani 1 1 d . . . . .
C29 C 0.4837(3) 0.1088(2) 0.4550(2) 0.0311(9) Uani 1 1 d . . . . .
H29 H 0.527184 0.070289 0.440080 0.037 Uiso 1 1 calc R . . . .
C30 C 0.3412(3) 0.2065(2) 0.4265(2) 0.0298(8) Uani 1 1 d . . . . .
C31 C 0.2607(3) 0.2493(2) 0.3640(2) 0.0318(9) Uani 1 1 d . . . . .
H31 H 0.215149 0.289802 0.379911 0.038 Uiso 1 1 calc R . . . .
C32 C 0.3253(3) 0.2829(2) 0.2905(2) 0.0312(9) Uani 1 1 d . . . . .
C33 C 0.3213(3) 0.3595(2) 0.2454(2) 0.0322(9) Uani 1 1 d . . . . .
H33 H 0.279397 0.397825 0.261737 0.039 Uiso 1 1 calc R . . . .
C34 C 0.3784(3) 0.3810(2) 0.1760(2) 0.0367(9) Uani 1 1 d . . . . .
C35 C 0.4386(3) 0.3236(2) 0.1534(2) 0.0369(9) Uani 1 1 d . . . . .
C36 C 0.4457(3) 0.2464(2) 0.1991(2) 0.0361(9) Uani 1 1 d . . . . .
H36 H 0.488688 0.208225 0.183399 0.043 Uiso 1 1 calc R . . . .
C37 C 0.3885(3) 0.2265(2) 0.2680(2) 0.0329(9) Uani 1 1 d . . . . .
C38 C 0.3788(3) 0.1443(2) 0.3229(2) 0.0330(9) Uani 1 1 d . . . . .
H38 H 0.424695 0.103867 0.307191 0.040 Uiso 1 1 calc R . . . .
C39 C 0.2606(3) 0.1291(2) 0.3231(2) 0.0337(9) Uani 1 1 d . . . . .
C40 C 0.2147(3) 0.0683(3) 0.3021(2) 0.0433(10) Uani 1 1 d . . . . .
H40 H 0.258203 0.028798 0.289034 0.052 Uiso 1 1 calc R . . . .
C41 C 0.1049(4) 0.0662(3) 0.3005(3) 0.0536(12) Uani 1 1 d . . . . .
H41 H 0.073292 0.024461 0.286624 0.064 Uiso 1 1 calc R . . . .
C42 C 0.0395(4) 0.1240(3) 0.3189(3) 0.0541(12) Uani 1 1 d . . . . .
H42 H -0.035862 0.122533 0.316095 0.065 Uiso 1 1 calc R . . . .
C43 C 0.0861(3) 0.1842(3) 0.3416(2) 0.0426(10) Uani 1 1 d . . . . .
H43 H 0.042575 0.223328 0.355312 0.051 Uiso 1 1 calc R . . . .
C44 C 0.1958(3) 0.1863(2) 0.3440(2) 0.0344(9) Uani 1 1 d . . . . .
C45 C 0.4128(4) 0.2591(3) 0.6361(3) 0.0620(14) Uani 1 1 d . . . . .
H45A H 0.437250 0.304748 0.596315 0.093 Uiso 1 1 calc GR . . . .
H45B H 0.436759 0.260966 0.687622 0.093 Uiso 1 1 calc GR . . . .
H45C H 0.334706 0.259426 0.634968 0.093 Uiso 1 1 calc GR . . . .
C46 C 0.5264(4) 0.2903(3) 0.0462(2) 0.0540(13) Uani 1 1 d . . . . .
H46A H 0.550967 0.315941 -0.006551 0.081 Uiso 1 1 calc GR . . . .
H46B H 0.468026 0.256581 0.043194 0.081 Uiso 1 1 calc GR . . . .
H46C H 0.585516 0.258610 0.076513 0.081 Uiso 1 1 calc GR . . . .
C47 C 0.3695(3) 0.4652(2) 0.1233(2) 0.0419(10) Uani 1 1 d . . . . .
H47A H 0.372226 0.463939 0.068181 0.050 Uiso 1 1 calc R . . . .
H47B H 0.299274 0.489060 0.131816 0.050 Uiso 1 1 calc R . . . .
C48 C 0.4553(3) 0.5161(2) 0.1368(2) 0.0373(10) Uani 1 1 d . . . . .
C49 C 0.4426(4) 0.5591(2) 0.1910(2) 0.0423(10) Uani 1 1 d . . . . .
C50 C 0.5202(4) 0.6078(3) 0.2025(2) 0.0465(11) Uani 1 1 d . . . . .
H50 H 0.508502 0.637995 0.238406 0.056 Uiso 1 1 calc R . . . .
C51 C 0.6153(3) 0.6123(2) 0.1609(2) 0.0390(10) Uani 1 1 d . . . . .
C52 C 0.6303(3) 0.5684(2) 0.1078(2) 0.0382(10) Uani 1 1 d . . . . .
C53 C 0.5514(3) 0.5202(2) 0.0964(2) 0.0379(10) Uani 1 1 d . . . . .
H53 H 0.563131 0.489811 0.060682 0.045 Uiso 1 1 calc R . . . .
C54 C 0.7107(3) 0.6593(2) 0.1678(2) 0.0423(10) Uani 1 1 d . . . . .
H54 H 0.699669 0.690116 0.206583 0.051 Uiso 1 1 calc R . . . .
C55 C 0.7311(3) 0.7101(3) 0.0861(2) 0.0442(11) Uani 1 1 d . . . . .
C56 C 0.7470(3) 0.6661(3) 0.0320(2) 0.0450(11) Uani 1 1 d . . . . .
C57 C 0.7396(3) 0.5785(3) 0.0678(2) 0.0421(10) Uani 1 1 d . . . . .
H57 H 0.750621 0.547309 0.029381 0.051 Uiso 1 1 calc R . . . .
C58 C 0.8193(3) 0.5559(3) 0.1358(2) 0.0412(10) Uani 1 1 d . . . . .
C59 C 0.8046(3) 0.5994(2) 0.1888(2) 0.0387(10) Uani 1 1 d . . . . .
C60 C 0.7335(4) 0.7899(3) 0.0602(3) 0.0553(12) Uani 1 1 d . . . . .
H60 H 0.722143 0.820086 0.096196 0.066 Uiso 1 1 calc R . . . .
C61 C 0.7522(4) 0.8274(3) -0.0174(3) 0.0695(15) Uani 1 1 d . . . . .
H61 H 0.753679 0.882809 -0.034364 0.083 Uiso 1 1 calc R . . . .
C62 C 0.7687(4) 0.7842(3) -0.0697(3) 0.0674(15) Uani 1 1 d . . . . .
H62 H 0.781541 0.810173 -0.122832 0.081 Uiso 1 1 calc R . . . .
C63 C 0.7670(3) 0.7031(3) -0.0462(3) 0.0545(12) Uani 1 1 d . . . . .
H63 H 0.779113 0.673593 -0.082661 0.065 Uiso 1 1 calc R . . . .
C64 C 0.8968(3) 0.4952(3) 0.1483(2) 0.0473(11) Uani 1 1 d . . . . .
H64 H 0.906755 0.465264 0.112014 0.057 Uiso 1 1 calc R . . . .
C65 C 0.9599(3) 0.4796(2) 0.2159(2) 0.0396(10) Uani 1 1 d . . . . .
C66 C 0.9490(3) 0.5234(2) 0.2681(2) 0.0380(10) Uani 1 1 d . . . . .
C67 C 0.8694(3) 0.5849(2) 0.2539(2) 0.0397(10) Uani 1 1 d . . . . .
H67 H 0.860685 0.616070 0.289196 0.048 Uiso 1 1 calc R . . . .
C68 C 0.3272(6) 0.5926(5) 0.2858(5) 0.144(4) Uani 1 1 d . . . . .
H68A H 0.332538 0.648641 0.260711 0.216 Uiso 1 1 calc GR . . . .
H68B H 0.380634 0.575649 0.327573 0.216 Uiso 1 1 calc GR . . . .
H68C H 0.255822 0.582758 0.307845 0.216 Uiso 1 1 calc GR . . . .
C69 C 1.0493(4) 0.3715(3) 0.1838(3) 0.0626(14) Uani 1 1 d . . . . .
H69A H 1.069263 0.403359 0.131906 0.094 Uiso 1 1 calc GR . . . .
H69B H 0.981922 0.347087 0.180190 0.094 Uiso 1 1 calc GR . . . .
H69C H 1.105253 0.330871 0.203890 0.094 Uiso 1 1 calc GR . . . .
C70 C 1.0168(3) 0.5053(2) 0.3414(2) 0.0382(9) Uani 1 1 d . . . . .
H70A H 1.027084 0.554551 0.355309 0.046 Uiso 1 1 calc R . . . .
H70B H 1.087825 0.484472 0.330230 0.046 Uiso 1 1 calc R . . . .
O1 O 0.8639(2) 0.55051(16) 0.43339(16) 0.0465(8) Uani 1 1 d . . . . .
O2 O 0.7463(2) 0.02737(16) 0.49470(16) 0.0431(7) Uani 1 1 d . . . . .
O3 O 0.4556(2) 0.18982(16) 0.62048(15) 0.0429(7) Uani 1 1 d . . . . .
O4 O 0.4901(2) 0.34754(17) 0.08280(15) 0.0492(8) Uani 1 1 d . . . . .
O5 O 0.3456(3) 0.55053(19) 0.23001(18) 0.0594(9) Uani 1 1 d . . . . .
O6 O 1.0372(2) 0.41911(18) 0.23419(16) 0.0514(8) Uani 1 1 d . . . . .
C77 C 0.538(2) 0.4333(12) 0.4465(14) 0.095(10) Uani 0.224(3) 1 d D . . A 2
H77 H 0.599703 0.453942 0.412664 0.114 Uiso 0.224(3) 1 calc R . . A 2
Cl1 Cl 0.5802(7) 0.3627(6) 0.5182(5) 0.119(3) Uani 0.224(3) 1 d . . . A 2
Cl2 Cl 0.500000 0.500000 0.500000 0.209(6) Uani 0.448(6) 2 d DS T P A 2
Cl3 Cl 0.4368(6) 0.4158(4) 0.3881(4) 0.084(2) Uani 0.224(3) 1 d . . . A 2
C90 C 0.3365(6) -0.0037(4) 0.6980(4) 0.103(2) Uani 1 1 d D U . . .
H90A H 0.387741 0.003168 0.654429 0.123 Uiso 1 1 calc R . . . .
H90B H 0.274064 0.032522 0.679094 0.123 Uiso 1 1 calc R . . . .
C91 C 0.2986(7) -0.0899(5) 0.7198(5) 0.130(3) Uani 1 1 d D U . . .
H91A H 0.250738 -0.097288 0.678801 0.156 Uiso 1 1 calc R . . . .
H91B H 0.360586 -0.127532 0.725531 0.156 Uiso 1 1 calc R . . . .
C92 C 0.2389(9) -0.1022(8) 0.7977(6) 0.185(4) Uani 1 1 d D U . . .
H92A H 0.213048 -0.155871 0.814190 0.222 Uiso 1 1 calc R . . . .
H92B H 0.176184 -0.065043 0.790580 0.222 Uiso 1 1 calc R . . . .
C93 C 0.3132(8) -0.0893(5) 0.8620(5) 0.140(3) Uani 1 1 d D U . . .
H93A H 0.280768 -0.107538 0.914297 0.169 Uiso 1 1 calc R . . . .
H93B H 0.383576 -0.116801 0.862228 0.169 Uiso 1 1 calc R . . . .
C94 C 0.3229(9) -0.0026(5) 0.8387(5) 0.152(3) Uani 1 1 d D U . . .
H94A H 0.360064 0.013618 0.879958 0.183 Uiso 1 1 calc R . . . .
H94B H 0.251343 0.024147 0.830423 0.183 Uiso 1 1 calc R . . . .
C95 C 0.3871(7) 0.0187(6) 0.7625(5) 0.149(3) Uani 1 1 d D U . . .
H95A H 0.396271 0.075752 0.746527 0.179 Uiso 1 1 calc R . . . .
H95B H 0.458886 -0.007627 0.772430 0.179 Uiso 1 1 calc R . . . .
C78 C 0.6558(9) 0.1925(6) 0.8134(6) 0.177(4) Uani 1 1 d D U . . .
H78A H 0.604117 0.200266 0.770013 0.212 Uiso 1 1 calc R . . . .
H78B H 0.699456 0.239073 0.802401 0.212 Uiso 1 1 calc R . . . .
C79 C 0.5948(9) 0.1870(6) 0.8878(6) 0.161(4) Uani 1 1 d D U . . .
H79A H 0.643765 0.198060 0.926311 0.193 Uiso 1 1 calc R . . . .
H79B H 0.537268 0.228464 0.876893 0.193 Uiso 1 1 calc R . . . .
C80 C 0.5466(9) 0.1113(6) 0.9240(7) 0.183(4) Uani 1 1 d D U . . .
H80A H 0.477130 0.111206 0.898259 0.220 Uiso 1 1 calc R . . . .
H80B H 0.532104 0.108040 0.979449 0.220 Uiso 1 1 calc R . . . .
C81 C 0.6122(10) 0.0377(6) 0.9208(6) 0.184(4) Uani 1 1 d D U . . .
H81A H 0.663912 0.023706 0.964612 0.221 Uiso 1 1 calc R . . . .
H81B H 0.563968 -0.006025 0.927579 0.221 Uiso 1 1 calc R . . . .
C82 C 0.6719(9) 0.0480(6) 0.8451(6) 0.173(4) Uani 1 1 d D U . . .
H82A H 0.725644 0.004130 0.852006 0.208 Uiso 1 1 calc R . . . .
H82B H 0.620785 0.043609 0.804667 0.208 Uiso 1 1 calc R . . . .
C83 C 0.7271(9) 0.1225(6) 0.8153(7) 0.175(4) Uani 1 1 d D U . . .
H83A H 0.753405 0.126314 0.761945 0.210 Uiso 1 1 calc R . . . .
H83B H 0.789612 0.122025 0.848906 0.210 Uiso 1 1 calc R . . . .
C84 C 0.0910(10) 0.6537(6) 0.0892(6) 0.182(4) Uani 1 1 d D U . . .
H84A H 0.038005 0.632664 0.130050 0.218 Uiso 1 1 calc R . . . .
H84B H 0.161863 0.649924 0.114284 0.218 Uiso 1 1 calc R . . . .
C85 C 0.0602(9) 0.7399(6) 0.0461(6) 0.166(4) Uani 1 1 d D U . . .
H85A H -0.008364 0.742987 0.018212 0.199 Uiso 1 1 calc R . . . .
H85B H 0.051764 0.770981 0.084181 0.199 Uiso 1 1 calc R . . . .
C86 C 0.1480(12) 0.7724(9) -0.0118(9) 0.245(6) Uani 1 1 d D U . . .
H86A H 0.210259 0.750931 0.018967 0.294 Uiso 1 1 d R . . . .
H86B H 0.157039 0.821541 -0.049853 0.294 Uiso 1 1 d R . . . .
C87 C 0.1512(13) 0.7148(8) -0.0615(8) 0.233(5) Uani 1 1 d D U . . .
H87A H 0.078554 0.711907 -0.081433 0.280 Uiso 1 1 calc R . . . .
H87B H 0.197822 0.734613 -0.107050 0.280 Uiso 1 1 calc R . . . .
C88 C 0.1916(10) 0.6337(8) -0.0172(7) 0.202(5) Uani 1 1 d D U . . .
H88A H 0.212340 0.601384 -0.052595 0.243 Uiso 1 1 calc R . . . .
H88B H 0.252213 0.634866 0.017502 0.243 Uiso 1 1 calc R . . . .
C89 C 0.0936(10) 0.6064(7) 0.0274(7) 0.191(4) Uani 1 1 d D U . . .
H89A H 0.099119 0.549454 0.052572 0.229 Uiso 1 1 calc R . . . .
H89B H 0.029536 0.619070 -0.006529 0.229 Uiso 1 1 calc R . . . .
C71 C 0.5988(11) 0.3981(9) 0.3630(9) 0.194(5) Uani 0.776(3) 1 d D U . A 1
H71A H 0.527509 0.403244 0.338327 0.233 Uiso 0.776(3) 1 calc R . . A 1
H71B H 0.600316 0.434983 0.395486 0.233 Uiso 0.776(3) 1 calc R . . A 1
C72 C 0.6841(11) 0.4172(8) 0.3005(8) 0.160(4) Uani 0.776(3) 1 d D U . A 1
H72A H 0.751449 0.423980 0.325922 0.192 Uiso 0.776(3) 1 calc R . . A 1
H72B H 0.663320 0.468136 0.263445 0.192 Uiso 0.776(3) 1 calc R . . A 1
C73 C 0.7076(14) 0.3574(9) 0.2527(9) 0.208(6) Uani 0.776(3) 1 d D U . A 1
H73A H 0.640847 0.341589 0.233372 0.250 Uiso 0.776(3) 1 calc R . . A 1
H73B H 0.754391 0.379252 0.207752 0.250 Uiso 0.776(3) 1 calc R . . A 1
C74 C 0.7639(12) 0.2885(9) 0.3119(9) 0.198(5) Uani 0.776(3) 1 d D U . A 1
H74A H 0.824556 0.305171 0.337534 0.238 Uiso 0.776(3) 1 calc R . . A 1
H74B H 0.789018 0.247051 0.287775 0.238 Uiso 0.776(3) 1 calc R . . A 1
C75 C 0.6719(11) 0.2620(8) 0.3687(8) 0.164(5) Uani 0.776(3) 1 d D U . A 1
H75A H 0.614390 0.247364 0.338478 0.197 Uiso 0.776(3) 1 calc R . . A 1
H75B H 0.697656 0.213419 0.407395 0.197 Uiso 0.776(3) 1 calc R . . A 1
C76 C 0.6202(12) 0.3141(8) 0.4140(9) 0.182(5) Uani 0.776(3) 1 d D U . A 1
H76A H 0.667301 0.314718 0.458087 0.218 Uiso 0.776(3) 1 calc R . . A 1
H76B H 0.551991 0.292206 0.435988 0.218 Uiso 0.776(3) 1 calc R . . A 1
C97 C 0.9977(19) 0.0211(15) 0.9165(15) 0.359(9) Uani 1 1 d D U . . .
H97A H 0.928450 0.051222 0.907719 0.431 Uiso 1 1 calc R . . . .
H97B H 1.030175 0.027698 0.864434 0.431 Uiso 1 1 calc R . . . .
C96 C 0.972(2) -0.0645(15) 0.9464(17) 0.380(10) Uani 1 1 d D U . . .
H96A H 1.035290 -0.100003 0.947542 0.456 Uiso 1 1 calc R . . . .
H96B H 0.913761 -0.078478 0.916218 0.456 Uiso 1 1 calc R . . . .
C98 C 1.068(2) 0.062310 0.9606(16) 0.373(10) Uani 1 1 d D U . . .
H98A H 1.074584 0.116931 0.928500 0.448 Uiso 1 1 calc R . . . .
H98B H 1.140680 0.036695 0.964992 0.448 Uiso 1 1 calc R . . . .

loop_
_atom_site_aniso_label
_atom_site_aniso_U_11
_atom_site_aniso_U_22
_atom_site_aniso_U_33
_atom_site_aniso_U_23
_atom_site_aniso_U_13
_atom_site_aniso_U_12
C1 0.035(2) 0.031(2) 0.038(2) -0.0142(18) -0.0105(17) 0.0023(17)
C2 0.029(2) 0.040(2) 0.036(2) -0.0164(18) -0.0113(16) 0.0034(17)
C3 0.0241(19) 0.043(2) 0.033(2) -0.0165(18) -0.0064(16) 0.0002(16)
C4 0.032(2) 0.034(2) 0.035(2) -0.0158(18) -0.0060(17) -0.0012(16)
C5 0.031(2) 0.038(2) 0.036(2) -0.0159(18) 0.0010(17) 0.0015(17)
C6 0.044(2) 0.028(2) 0.038(2) -0.0127(18) -0.0050(18) -0.0069(17)
C7 0.042(2) 0.043(3) 0.048(3) -0.012(2) -0.007(2) 0.0015(19)
C8 0.053(3) 0.065(3) 0.053(3) -0.012(3) -0.021(2) 0.001(2)
C9 0.071(3) 0.060(3) 0.034(2) -0.011(2) -0.013(2) -0.007(3)
C10 0.056(3) 0.048(3) 0.038(2) -0.017(2) 0.001(2) -0.011(2)
C11 0.041(2) 0.033(2) 0.038(2) -0.0124(18) 0.0006(18) -0.0070(17)
C12 0.032(2) 0.041(2) 0.040(2) -0.0222(19) 0.0044(17) -0.0038(17)
C13 0.033(2) 0.035(2) 0.036(2) -0.0175(18) -0.0014(17) -0.0018(17)
C14 0.028(2) 0.039(2) 0.039(2) -0.0211(19) -0.0044(17) 0.0002(17)
C15 0.029(2) 0.033(2) 0.033(2) -0.0116(17) -0.0017(16) 0.0004(16)
C16 0.036(2) 0.034(2) 0.035(2) -0.0121(18) -0.0024(17) 0.0035(17)
C17 0.039(2) 0.028(2) 0.032(2) -0.0103(17) -0.0088(17) 0.0003(17)
C18 0.033(2) 0.031(2) 0.030(2) -0.0084(17) -0.0070(16) -0.0006(16)
C19 0.033(2) 0.038(2) 0.038(2) -0.0140(18) -0.0032(17) 0.0010(17)
C20 0.033(2) 0.036(2) 0.035(2) -0.0142(18) -0.0015(17) -0.0019(17)
C21 0.048(3) 0.050(3) 0.080(3) -0.024(3) -0.003(2) 0.016(2)
C22 0.059(3) 0.037(2) 0.058(3) -0.027(2) 0.002(2) -0.003(2)
C23 0.036(2) 0.030(2) 0.036(2) -0.0065(17) -0.0058(17) -0.0011(17)
C24 0.0287(19) 0.030(2) 0.034(2) -0.0083(17) -0.0037(16) -0.0049(16)
C25 0.036(2) 0.033(2) 0.033(2) -0.0131(17) -0.0019(17) -0.0072(17)
C26 0.030(2) 0.036(2) 0.034(2) -0.0108(17) 0.0042(16) -0.0024(16)
C28 0.029(2) 0.028(2) 0.030(2) -0.0050(16) 0.0041(16) -0.0035(16)
C29 0.0277(19) 0.029(2) 0.035(2) -0.0067(17) 0.0019(16) -0.0015(15)
C30 0.0265(19) 0.031(2) 0.031(2) -0.0057(16) 0.0015(15) -0.0052(15)
C31 0.029(2) 0.033(2) 0.033(2) -0.0085(17) -0.0009(16) 0.0030(16)
C32 0.0273(19) 0.038(2) 0.029(2) -0.0118(17) -0.0019(15) -0.0008(16)
C33 0.032(2) 0.035(2) 0.031(2) -0.0112(17) -0.0024(16) 0.0045(16)
C34 0.038(2) 0.039(2) 0.032(2) -0.0096(18) -0.0068(17) 0.0025(18)
C35 0.037(2) 0.044(2) 0.028(2) -0.0087(18) -0.0011(17) 0.0046(18)
C36 0.033(2) 0.046(3) 0.031(2) -0.0138(19) 0.0015(17) 0.0001(18)
C37 0.034(2) 0.037(2) 0.027(2) -0.0085(17) -0.0065(16) 0.0027(17)
C38 0.036(2) 0.031(2) 0.032(2) -0.0089(17) -0.0016(16) 0.0038(16)
C39 0.036(2) 0.038(2) 0.027(2) -0.0086(17) -0.0053(16) -0.0026(17)
C40 0.048(3) 0.043(3) 0.038(2) -0.008(2) -0.0050(19) -0.005(2)
C41 0.057(3) 0.052(3) 0.057(3) -0.022(2) -0.010(2) -0.015(2)
C42 0.035(2) 0.075(3) 0.053(3) -0.017(3) -0.009(2) -0.012(2)
C43 0.036(2) 0.050(3) 0.041(2) -0.011(2) -0.0065(18) -0.0034(19)
C44 0.031(2) 0.041(2) 0.028(2) -0.0039(17) -0.0055(16) -0.0024(17)
C45 0.064(3) 0.080(4) 0.056(3) -0.045(3) -0.018(2) 0.017(3)
C46 0.068(3) 0.056(3) 0.036(2) -0.012(2) 0.011(2) 0.017(2)
C47 0.049(2) 0.043(3) 0.031(2) -0.0066(19) -0.0033(18) 0.007(2)
C48 0.049(2) 0.034(2) 0.0243(19) -0.0020(17) -0.0007(18) 0.0069(18)
C49 0.054(3) 0.035(2) 0.036(2) -0.0080(19) 0.011(2) 0.003(2)
C50 0.061(3) 0.045(3) 0.035(2) -0.015(2) 0.003(2) 0.010(2)
C51 0.047(2) 0.040(2) 0.030(2) -0.0111(18) -0.0034(18) 0.0103(19)
C52 0.045(2) 0.042(2) 0.025(2) -0.0070(18) -0.0046(17) 0.0120(19)
C53 0.048(2) 0.039(2) 0.025(2) -0.0090(17) -0.0067(18) 0.0107(19)
C54 0.049(3) 0.039(2) 0.041(2) -0.016(2) -0.0095(19) 0.0102(19)
C55 0.043(2) 0.052(3) 0.034(2) -0.009(2) -0.0078(18) 0.007(2)
C56 0.037(2) 0.059(3) 0.037(2) -0.011(2) -0.0113(18) 0.007(2)
C57 0.042(2) 0.055(3) 0.031(2) -0.017(2) -0.0056(18) 0.009(2)
C58 0.043(2) 0.048(3) 0.035(2) -0.016(2) -0.0114(18) 0.0090(19)
C59 0.046(2) 0.041(2) 0.030(2) -0.0124(18) -0.0089(18) 0.0069(19)
C60 0.061(3) 0.043(3) 0.058(3) -0.009(2) -0.016(2) 0.008(2)
C61 0.082(4) 0.058(3) 0.061(3) -0.004(3) -0.013(3) -0.005(3)
C62 0.060(3) 0.074(4) 0.050(3) 0.014(3) -0.009(2) -0.008(3)
C63 0.042(3) 0.077(4) 0.040(3) -0.008(2) -0.008(2) 0.000(2)
C64 0.045(3) 0.059(3) 0.044(3) -0.026(2) -0.005(2) 0.012(2)
C65 0.033(2) 0.049(3) 0.038(2) -0.015(2) -0.0095(17) 0.0095(18)
C66 0.041(2) 0.040(2) 0.032(2) -0.0079(18) -0.0032(17) -0.0047(18)
C67 0.045(2) 0.038(2) 0.037(2) -0.0130(19) -0.0034(19) 0.0013(19)
C68 0.143(7) 0.173(8) 0.175(8) -0.137(7) 0.125(6) -0.086(6)
C69 0.056(3) 0.076(4) 0.065(3) -0.039(3) -0.019(2) 0.030(3)
C70 0.037(2) 0.040(2) 0.035(2) -0.0067(18) -0.0096(17) -0.0025(18)
O1 0.0568(18) 0.0372(17) 0.0475(17) -0.0176(14) -0.0087(14) 0.0148(14)
O2 0.0441(16) 0.0368(16) 0.0551(18) -0.0237(14) -0.0058(13) -0.0014(13)
O3 0.0491(17) 0.0465(18) 0.0362(16) -0.0178(13) -0.0065(13) 0.0073(14)
O4 0.067(2) 0.0477(18) 0.0304(15) -0.0070(13) 0.0135(14) 0.0012(15)
O5 0.068(2) 0.059(2) 0.058(2) -0.0269(17) 0.0246(17) -0.0080(17)
O6 0.0497(18) 0.063(2) 0.0459(17) -0.0263(16) -0.0189(14) 0.0207(15)
C77 0.056(15) 0.071(18) 0.13(2) 0.028(17) 0.004(15) -0.021(13)
Cl1 0.107(6) 0.142(8) 0.100(6) -0.015(5) -0.031(5) -0.027(6)
Cl2 0.094(5) 0.317(13) 0.337(13) -0.278(12) 0.090(6) -0.110(6)
Cl3 0.088(5) 0.084(5) 0.083(5) -0.028(4) -0.020(4) -0.015(4)
C90 0.106(5) 0.117(5) 0.078(4) -0.016(4) 0.012(4) -0.009(4)
C91 0.124(5) 0.146(6) 0.106(5) -0.013(5) -0.003(4) 0.003(5)
C92 0.193(7) 0.188(7) 0.162(7) -0.028(6) 0.001(6) -0.024(6)
C93 0.208(7) 0.116(5) 0.086(5) -0.014(4) 0.007(5) 0.023(5)
C94 0.173(6) 0.156(6) 0.133(6) -0.049(5) 0.021(5) -0.006(6)
C95 0.137(6) 0.162(6) 0.146(6) -0.036(5) 0.039(5) -0.019(5)
C78 0.184(7) 0.160(7) 0.167(7) -0.017(6) 0.032(6) 0.006(6)
C79 0.185(7) 0.141(6) 0.159(6) -0.052(5) 0.028(6) 0.029(6)
C80 0.181(7) 0.170(7) 0.195(7) -0.055(6) 0.048(6) 0.043(6)
C81 0.195(7) 0.157(7) 0.186(7) -0.030(6) 0.040(6) 0.029(6)
C82 0.194(7) 0.170(7) 0.177(7) -0.091(6) 0.037(6) 0.028(6)
C83 0.165(7) 0.169(7) 0.172(7) -0.022(6) 0.034(6) 0.025(6)
C84 0.233(8) 0.181(7) 0.145(6) -0.062(6) 0.020(6) -0.062(6)
C85 0.170(7) 0.199(7) 0.140(6) -0.071(6) 0.048(5) 0.006(6)
C86 0.263(9) 0.239(8) 0.231(8) -0.064(7) 0.010(7) -0.003(7)
C87 0.266(9) 0.244(9) 0.203(8) -0.084(7) -0.026(7) -0.012(7)
C88 0.225(8) 0.193(8) 0.204(8) -0.085(6) 0.017(7) 0.009(7)
C89 0.212(8) 0.169(7) 0.205(8) -0.071(6) 0.021(6) -0.029(6)
C71 0.172(8) 0.198(8) 0.193(8) -0.022(7) -0.024(7) -0.001(7)
C72 0.152(7) 0.159(8) 0.162(7) -0.033(6) 0.004(6) -0.019(6)
C73 0.204(8) 0.193(9) 0.212(9) -0.028(7) -0.008(7) -0.031(7)
C74 0.188(8) 0.189(8) 0.206(8) -0.035(7) -0.016(7) -0.011(7)
C75 0.155(7) 0.157(8) 0.163(7) -0.015(6) -0.001(6) -0.001(7)
C76 0.167(8) 0.180(8) 0.184(8) -0.025(7) -0.009(7) -0.027(7)
C97 0.355(11) 0.358(12) 0.356(11) -0.085(8) -0.007(8) -0.018(8)
C96 0.370(12) 0.384(13) 0.386(13) -0.107(9) 0.000(9) -0.018(9)
C98 0.382(13) 0.377(12) 0.359(12) -0.095(9) -0.005(9) -0.033(9)

loop_
_atom_type_symbol
_atom_type_description
_atom_type_scat_dispersion_real
_atom_type_scat_dispersion_imag
_atom_type_scat_source
C C 0.0033 0.0016 'International Tables Vol C Tables 4.2.6.8 and 6.1.1.4'
H H 0.0000 0.0000 'International Tables Vol C Tables 4.2.6.8 and 6.1.1.4'
Cl Cl 0.1484 0.1585 'International Tables Vol C Tables 4.2.6.8 and 6.1.1.4'
O O 0.0106 0.0060 'International Tables Vol C Tables 4.2.6.8 and 6.1.1.4'

loop_
_geom_angle_atom_site_label_1
_geom_angle_atom_site_label_2
_geom_angle_atom_site_label_3
_geom_angle
_geom_angle_site_symmetry_1
_geom_angle_site_symmetry_3
C14 C1 C2 122.2(3) . .
C14 C1 O1 122.8(3) . .
O1 C1 C2 115.0(3) . .
C1 C2 C3 117.7(4) . .
C1 C2 C70 120.5(3) . .
C3 C2 C70 121.8(3) . .
C2 C3 H3 119.4 . .
C4 C3 C2 121.2(3) . .
C4 C3 H3 119.4 . .
C3 C4 C5 128.1(3) . .
C3 C4 C13 119.4(3) . .
C13 C4 C5 112.6(3) . .
C4 C5 H5 112.9 . .
C6 C5 C4 105.2(3) . .
C6 C5 H5 112.9 . .
C15 C5 C4 106.9(3) . .
C15 C5 H5 112.9 . .
C15 C5 C6 105.5(3) . .
C7 C6 C5 127.5(4) . .
C7 C6 C11 120.6(4) . .
C11 C6 C5 111.9(3) . .
C6 C7 H7 120.5 . .
C6 C7 C8 119.1(4) . .
C8 C7 H7 120.5 . .
C7 C8 H8 120.0 . .
C9 C8 C7 120.0(4) . .
C9 C8 H8 120.0 . .
C8 C9 H9 119.5 . .
C8 C9 C10 120.9(4) . .
C10 C9 H9 119.5 . .
C9 C10 H10 120.1 . .
C11 C10 C9 119.8(4) . .
C11 C10 H10 120.1 . .
C6 C11 C12 113.2(3) . .
C10 C11 C6 119.5(4) . .
C10 C11 C12 127.2(4) . .
C11 C12 H12 112.9 . .
C11 C12 C13 105.3(3) . .
C11 C12 C20 105.6(3) . .
C13 C12 H12 112.9 . .
C20 C12 H12 112.9 . .
C20 C12 C13 106.5(3) . .
C4 C13 C12 113.0(3) . .
C14 C13 C4 120.4(4) . .
C14 C13 C12 126.6(3) . .
C1 C14 H14 120.5 . .
C13 C14 C1 119.1(3) . .
C13 C14 H14 120.5 . .
C16 C15 C5 126.8(3) . .
C20 C15 C5 113.6(3) . .
C20 C15 C16 119.6(3) . .
C15 C16 H16 120.3 . .
C17 C16 C15 119.4(3) . .
C17 C16 H16 120.3 . .
C16 C17 C18 121.4(3) . .
O2 C17 C16 123.2(3) . .
O2 C17 C18 115.4(3) . .
C17 C18 C23 120.8(3) . .
C19 C18 C17 118.1(3) . .
C19 C18 C23 121.1(3) . .
C18 C19 H19 119.5 . .
C20 C19 C18 121.1(4) . .
C20 C19 H19 119.5 . .
C15 C20 C12 113.0(3) . .
C19 C20 C12 126.5(3) . .
C19 C20 C15 120.4(3) . .
H21A C21 H21B 109.5 . .
H21A C21 H21C 109.5 . .
H21B C21 H21C 109.5 . .
O1 C21 H21A 109.5 . .
O1 C21 H21B 109.5 . .
O1 C21 H21C 109.5 . .
H22A C22 H22B 109.5 . .
H22A C22 H22C 109.5 . .
H22B C22 H22C 109.5 . .
O2 C22 H22A 109.5 . .
O2 C22 H22B 109.5 . .
O2 C22 H22C 109.5 . .
C18 C23 H23A 109.2 . .
C18 C23 H23B 109.2 . .
C18 C23 C24 112.0(3) . .
H23A C23 H23B 107.9 . .
C24 C23 H23A 109.2 . .
C24 C23 H23B 109.2 . .
C25 C24 C23 121.3(3) . .
C25 C24 C29 118.6(3) . .
C29 C24 C23 120.1(3) . .
C24 C25 C26 121.5(3) . .
O3 C25 C24 116.0(3) . .
O3 C25 C26 122.5(3) . .
C25 C26 H26 120.9 . .
C30 C26 C25 118.3(3) . .
C30 C26 H26 120.9 . .
C29 C28 C30 119.9(3) . .
C29 C28 C38 127.3(3) . .
C30 C28 C38 112.8(3) . .
C24 C29 H29 119.6 . .
C28 C29 C24 120.7(3) . .
C28 C29 H29 119.6 . .
C26 C30 C31 125.4(3) . .
C28 C30 C26 121.0(3) . .
C28 C30 C31 113.6(3) . .
C30 C31 H31 113.1 . .
C30 C31 C32 106.0(3) . .
C30 C31 C44 106.6(3) . .
C32 C31 H31 113.1 . .
C32 C31 C44 104.2(3) . .
C44 C31 H31 113.1 . .
C33 C32 C31 126.4(3) . .
C33 C32 C37 120.2(3) . .
C37 C32 C31 113.3(3) . .
C32 C33 H33 119.8 . .
C32 C33 C34 120.4(3) . .
C34 C33 H33 119.8 . .
C33 C34 C47 120.7(3) . .
C35 C34 C33 118.5(4) . .
C35 C34 C47 120.7(3) . .
C34 C35 C36 121.8(3) . .
O4 C35 C34 116.1(3) . .
O4 C35 C36 122.1(3) . .
C35 C36 H36 120.7 . .
C37 C36 C35 118.6(4) . .
C37 C36 H36 120.7 . .
C32 C37 C38 112.8(3) . .
C36 C37 C32 120.4(4) . .
C36 C37 C38 126.6(3) . .
C28 C38 H38 113.0 . .
C37 C38 C28 105.8(3) . .
C37 C38 H38 113.0 . .
C39 C38 C28 106.5(3) . .
C39 C38 C37 104.9(3) . .
C39 C38 H38 113.0 . .
C40 C39 C38 126.6(3) . .
C40 C39 C44 120.1(4) . .
C44 C39 C38 113.2(3) . .
C39 C40 H40 120.4 . .
C41 C40 C39 119.1(4) . .
C41 C40 H40 120.4 . .
C40 C41 H41 119.3 . .
C40 C41 C42 121.4(4) . .
C42 C41 H41 119.3 . .
C41 C42 H42 120.4 . .
C41 C42 C43 119.3(4) . .
C43 C42 H42 120.4 . .
C42 C43 H43 120.2 . .
C44 C43 C42 119.7(4) . .
C44 C43 H43 120.2 . .
C39 C44 C31 112.6(3) . .
C43 C44 C31 126.9(4) . .
C43 C44 C39 120.4(4) . .
H45A C45 H45B 109.5 . .
H45A C45 H45C 109.5 . .
H45B C45 H45C 109.5 . .
O3 C45 H45A 109.5 . .
O3 C45 H45B 109.5 . .
O3 C45 H45C 109.5 . .
H46A C46 H46B 109.5 . .
H46A C46 H46C 109.5 . .
H46B C46 H46C 109.5 . .
O4 C46 H46A 109.5 . .
O4 C46 H46B 109.5 . .
O4 C46 H46C 109.5 . .
C34 C47 H47A 108.7 . .
C34 C47 H47B 108.7 . .
H47A C47 H47B 107.6 . .
C48 C47 C34 114.1(3) . .
C48 C47 H47A 108.7 . .
C48 C47 H47B 108.7 . .
C49 C48 C47 121.4(4) . .
C49 C48 C53 118.1(4) . .
C53 C48 C47 120.6(4) . .
C48 C49 O5 114.5(4) . .
C50 C49 C48 121.8(4) . .
C50 C49 O5 123.6(4) . .
C49 C50 H50 120.2 . .
C49 C50 C51 119.6(4) . .
C51 C50 H50 120.2 . .
C50 C51 C54 127.3(4) . .
C52 C51 C50 119.4(4) . .
C52 C51 C54 113.3(4) . .
C51 C52 C53 120.4(4) . .
C51 C52 C57 113.2(4) . .
C53 C52 C57 126.4(4) . .
C48 C53 H53 119.7 . .
C52 C53 C48 120.7(4) . .
C52 C53 H53 119.7 . .
C51 C54 H54 112.9 . .
C51 C54 C59 105.1(3) . .
C55 C54 C51 105.8(3) . .
C55 C54 H54 112.9 . .
C55 C54 C59 106.6(3) . .
C59 C54 H54 112.9 . .
C56 C55 C54 112.5(4) . .
C60 C55 C54 128.7(4) . .
C60 C55 C56 118.8(4) . .
C55 C56 C57 113.5(4) . .
C63 C56 C55 120.6(4) . .
C63 C56 C57 125.9(4) . .
C52 C57 H57 113.5 . .
C56 C57 C52 105.4(3) . .
C56 C57 H57 113.5 . .
C56 C57 C58 106.2(3) . .
C58 C57 C52 103.9(3) . .
C58 C57 H57 113.5 . .
C59 C58 C57 113.6(3) . .
C59 C58 C64 121.0(4) . .
C64 C58 C57 125.4(4) . .
C58 C59 C54 113.1(3) . .
C67 C59 C54 126.6(4) . .
C67 C59 C58 120.3(4) . .
C55 C60 H60 119.4 . .
C55 C60 C61 121.2(5) . .
C61 C60 H60 119.4 . .
C60 C61 H61 120.2 . .
C62 C61 C60 119.7(5) . .
C62 C61 H61 120.2 . .
C61 C62 H62 119.4 . .
C61 C62 C63 121.2(5) . .
C63 C62 H62 119.4 . .
C56 C63 H63 120.7 . .
C62 C63 C56 118.5(5) . .
C62 C63 H63 120.7 . .
C58 C64 H64 120.9 . .
C58 C64 C65 118.2(4) . .
C65 C64 H64 120.9 . .
C66 C65 C64 122.0(4) . .
C66 C65 O6 115.8(3) . .
O6 C65 C64 122.2(4) . .
C65 C66 C67 118.7(4) . .
C65 C66 C70 121.5(4) . .
C67 C66 C70 119.8(4) . .
C59 C67 C66 119.9(4) . .
C59 C67 H67 120.0 . .
C66 C67 H67 120.0 . .
H68A C68 H68B 109.5 . .
H68A C68 H68C 109.5 . .
H68B C68 H68C 109.5 . .
O5 C68 H68A 109.5 . .
O5 C68 H68B 109.5 . .
O5 C68 H68C 109.5 . .
H69A C69 H69B 109.5 . .
H69A C69 H69C 109.5 . .
H69B C69 H69C 109.5 . .
O6 C69 H69A 109.5 . .
O6 C69 H69B 109.5 . .
O6 C69 H69C 109.5 . .
C2 C70 H70A 108.8 . .
C2 C70 H70B 108.8 . .
C66 C70 C2 113.8(3) . .
C66 C70 H70A 108.8 . .
C66 C70 H70B 108.8 . .
H70A C70 H70B 107.7 . .
C1 O1 C21 118.4(3) . .
C17 O2 C22 117.7(3) . .
C25 O3 C45 118.2(3) . .
C35 O4 C46 118.5(3) . .
C49 O5 C68 117.6(4) . .
C65 O6 C69 117.9(3) . .
Cl1 C77 H77 108.7 . .
Cl1 C77 Cl2 97.8(11) . .
Cl1 C77 Cl3 118.2(13) . .
Cl2 C77 H77 108.7 . .
Cl3 C77 H77 108.7 . .
Cl3 C77 Cl2 114.1(13) . .
C77 Cl2 C77 180.0 2_666 .
H90A C90 H90B 107.6 . .
C91 C90 H90A 108.6 . .
C91 C90 H90B 108.6 . .
C95 C90 H90A 108.6 . .
C95 C90 H90B 108.6 . .
C95 C90 C91 114.6(7) . .
C90 C91 H91A 110.5 . .
C90 C91 H91B 110.5 . .
H91A C91 H91B 108.7 . .
C92 C91 C90 106.1(7) . .
C92 C91 H91A 110.5 . .
C92 C91 H91B 110.5 . .
C91 C92 H92A 109.5 . .
C91 C92 H92B 109.5 . .
C91 C92 C93 110.8(8) . .
H92A C92 H92B 108.1 . .
C93 C92 H92A 109.5 . .
C93 C92 H92B 109.5 . .
C92 C93 H93A 111.2 . .
C92 C93 H93B 111.2 . .
H93A C93 H93B 109.1 . .
C94 C93 C92 102.9(8) . .
C94 C93 H93A 111.2 . .
C94 C93 H93B 111.2 . .
C93 C94 H94A 110.2 . .
C93 C94 H94B 110.2 . .
C93 C94 C95 107.3(8) . .
H94A C94 H94B 108.5 . .
C95 C94 H94A 110.2 . .
C95 C94 H94B 110.2 . .
C90 C95 C94 113.4(8) . .
C90 C95 H95A 108.9 . .
C90 C95 H95B 108.9 . .
C94 C95 H95A 108.9 . .
C94 C95 H95B 108.9 . .
H95A C95 H95B 107.7 . .
H78A C78 H78B 107.6 . .
C79 C78 H78A 108.7 . .
C79 C78 H78B 108.7 . .
C83 C78 H78A 108.7 . .
C83 C78 H78B 108.7 . .
C83 C78 C79 114.3(9) . .
C78 C79 H79A 108.3 . .
C78 C79 H79B 108.3 . .
H79A C79 H79B 107.4 . .
C80 C79 C78 116.1(9) . .
C80 C79 H79A 108.3 . .
C80 C79 H79B 108.3 . .
C79 C80 H80A 108.2 . .
C79 C80 H80B 108.2 . .
C79 C80 C81 116.5(9) . .
H80A C80 H80B 107.3 . .
C81 C80 H80A 108.2 . .
C81 C80 H80B 108.2 . .
C80 C81 H81A 109.0 . .
C80 C81 H81B 109.0 . .
H81A C81 H81B 107.8 . .
C82 C81 C80 112.8(8) . .
C82 C81 H81A 109.0 . .
C82 C81 H81B 109.0 . .
C81 C82 H82A 108.2 . .
C81 C82 H82B 108.2 . .
H82A C82 H82B 107.3 . .
C83 C82 C81 116.4(9) . .
C83 C82 H82A 108.2 . .
C83 C82 H82B 108.2 . .
C78 C83 H83A 109.1 . .
C78 C83 H83B 109.1 . .
C82 C83 C78 112.3(9) . .
C82 C83 H83A 109.1 . .
C82 C83 H83B 109.1 . .
H83A C83 H83B 107.9 . .
H84A C84 H84B 108.5 . .
C85 C84 H84A 110.2 . .
C85 C84 H84B 110.2 . .
C85 C84 C89 107.5(9) . .
C89 C84 H84A 110.2 . .
C89 C84 H84B 110.2 . .
C84 C85 H85A 109.9 . .
C84 C85 H85B 109.9 . .
H85A C85 H85B 108.3 . .
C86 C85 C84 108.8(9) . .
C86 C85 H85A 109.9 . .
C86 C85 H85B 109.9 . .
C85 C86 H86A 100.6 . .
C85 C86 H86B 134.0 . .
C85 C86 C87 101.3(11) . .
H86A C86 H86B 114.9 . .
C87 C86 H86A 96.6 . .
C87 C86 H86B 102.6 . .
C86 C87 H87A 109.0 . .
C86 C87 H87B 109.0 . .
H87A C87 H87B 107.8 . .
C88 C87 C86 113.0(12) . .
C88 C87 H87A 109.0 . .
C88 C87 H87B 109.0 . .
C87 C88 H88A 112.0 . .
C87 C88 H88B 112.0 . .
H88A C88 H88B 109.7 . .
C89 C88 C87 99.0(11) . .
C89 C88 H88A 112.0 . .
C89 C88 H88B 112.0 . .
C84 C89 H89A 111.3 . .
C84 C89 H89B 111.3 . .
C88 C89 C84 102.2(8) . .
C88 C89 H89A 111.3 . .
C88 C89 H89B 111.3 . .
H89A C89 H89B 109.2 . .
H71A C71 H71B 108.3 . .
C72 C71 H71A 109.9 . .
C72 C71 H71B 109.9 . .
C72 C71 C76 108.9(12) . .
C76 C71 H71A 109.9 . .
C76 C71 H71B 109.9 . .
C71 C72 H72A 107.9 . .
C71 C72 H72B 107.9 . .
C71 C72 C73 117.6(14) . .
H72A C72 H72B 107.2 . .
C73 C72 H72A 107.9 . .
C73 C72 H72B 107.9 . .
C72 C73 H73A 111.1 . .
C72 C73 H73B 111.1 . .
H73A C73 H73B 109.1 . .
C74 C73 C72 103.1(13) . .
C74 C73 H73A 111.1 . .
C74 C73 H73B 111.1 . .
C73 C74 H74A 111.8 . .
C73 C74 H74B 111.8 . .
C73 C74 C75 99.8(12) . .
H74A C74 H74B 109.5 . .
C75 C74 H74A 111.8 . .
C75 C74 H74B 111.8 . .
C74 C75 H75A 106.8 . .
C74 C75 H75B 106.8 . .
H75A C75 H75B 106.6 . .
C76 C75 C74 122.3(13) . .
C76 C75 H75A 106.8 . .
C76 C75 H75B 106.8 . .
C71 C76 H76A 109.2 . .
C71 C76 H76B 109.2 . .
C75 C76 C71 112.1(13) . .
C75 C76 H76A 109.2 . .
C75 C76 H76B 109.2 . .
H76A C76 H76B 107.9 . .
H97A C97 H97B 106.5 . .
C96 C97 H97A 106.5 . .
C96 C97 H97B 106.5 . .
C96 C97 C98 123.5(19) . .
C98 C97 H97A 106.5 . .
C98 C97 H97B 106.5 . .
C97 C96 H96A 112.3 . .
C97 C96 H96B 112.3 . .
C97 C96 C98 97.1(18) . 2_757
H96A C96 H96B 109.9 . .
C98 C96 H96A 112.3 2_757 .
C98 C96 H96B 112.3 2_757 .
C97 C98 C96 117(2) . 2_757
C97 C98 H98A 108.0 . .
C97 C98 H98B 108.0 . .
C96 C98 H98A 108.0 2_757 .
C96 C98 H98B 108.0 2_757 .
H98A C98 H98B 107.2 . .

loop_
_geom_bond_atom_site_label_1
_geom_bond_atom_site_label_2
_geom_bond_distance
_geom_bond_site_symmetry_2
C1 C2 1.390(5) .
C1 C14 1.384(5) .
C1 O1 1.390(4) .
C2 C3 1.392(5) .
C2 C70 1.522(6) .
C3 H3 0.9500 .
C3 C4 1.384(5) .
C4 C5 1.544(5) .
C4 C13 1.400(5) .
C5 H5 1.0000 .
C5 C6 1.531(5) .
C5 C15 1.516(5) .
C6 C7 1.369(5) .
C6 C11 1.419(5) .
C7 H7 0.9500 .
C7 C8 1.413(6) .
C8 H8 0.9500 .
C8 C9 1.379(7) .
C9 H9 0.9500 .
C9 C10 1.384(6) .
C10 H10 0.9500 .
C10 C11 1.382(6) .
C11 C12 1.520(5) .
C12 H12 1.0000 .
C12 C13 1.533(6) .
C12 C20 1.524(5) .
C13 C14 1.376(5) .
C14 H14 0.9500 .
C15 C16 1.393(5) .
C15 C20 1.388(5) .
C16 H16 0.9500 .
C16 C17 1.383(5) .
C17 C18 1.398(5) .
C17 O2 1.383(4) .
C18 C19 1.387(5) .
C18 C23 1.522(5) .
C19 H19 0.9500 .
C19 C20 1.378(5) .
C21 H21A 0.9800 .
C21 H21B 0.9800 .
C21 H21C 0.9800 .
C21 O1 1.399(5) .
C22 H22A 0.9800 .
C22 H22B 0.9800 .
C22 H22C 0.9800 .
C22 O2 1.419(5) .
C23 H23A 0.9900 .
C23 H23B 0.9900 .
C23 C24 1.535(5) .
C24 C25 1.384(5) .
C24 C29 1.409(5) .
C25 C26 1.403(5) .
C25 O3 1.377(4) .
C26 H26 0.9500 .
C26 C30 1.398(5) .
C28 C29 1.378(5) .
C28 C30 1.386(5) .
C28 C38 1.538(5) .
C29 H29 0.9500 .
C30 C31 1.525(5) .
C31 H31 1.0000 .
C31 C32 1.527(5) .
C31 C44 1.537(5) .
C32 C33 1.379(5) .
C32 C37 1.394(5) .
C33 H33 0.9500 .
C33 C34 1.394(5) .
C34 C35 1.389(5) .
C34 C47 1.535(6) .
C35 C36 1.390(6) .
C35 O4 1.379(4) .
C36 H36 0.9500 .
C36 C37 1.385(5) .
C37 C38 1.531(5) .
C38 H38 1.0000 .
C38 C39 1.522(5) .
C39 C40 1.389(6) .
C39 C44 1.403(5) .
C40 H40 0.9500 .
C40 C41 1.381(6) .
C41 H41 0.9500 .
C41 C42 1.396(6) .
C42 H42 0.9500 .
C42 C43 1.399(6) .
C43 H43 0.9500 .
C43 C44 1.380(5) .
C45 H45A 0.9800 .
C45 H45B 0.9800 .
C45 H45C 0.9800 .
C45 O3 1.419(5) .
C46 H46A 0.9800 .
C46 H46B 0.9800 .
C46 H46C 0.9800 .
C46 O4 1.413(5) .
C47 H47A 0.9900 .
C47 H47B 0.9900 .
C47 C48 1.502(6) .
C48 C49 1.391(6) .
C48 C53 1.396(6) .
C49 C50 1.388(6) .
C49 O5 1.392(5) .
C50 H50 0.9500 .
C50 C51 1.394(6) .
C51 C52 1.392(5) .
C51 C54 1.517(6) .
C52 C53 1.392(6) .
C52 C57 1.536(6) .
C53 H53 0.9500 .
C54 H54 1.0000 .
C54 C55 1.517(6) .
C54 C59 1.529(5) .
C55 C56 1.410(6) .
C55 C60 1.370(6) .
C56 C57 1.523(6) .
C56 C63 1.395(6) .
C57 H57 1.0000 .
C57 C58 1.532(5) .
C58 C59 1.385(5) .
C58 C64 1.392(5) .
C59 C67 1.382(5) .
C60 H60 0.9500 .
C60 C61 1.385(7) .
C61 H61 0.9500 .
C61 C62 1.373(8) .
C62 H62 0.9500 .
C62 C63 1.389(7) .
C63 H63 0.9500 .
C64 H64 0.9500 .
C64 C65 1.403(6) .
C65 C66 1.372(6) .
C65 O6 1.387(4) .
C66 C67 1.418(5) .
C66 C70 1.515(5) .
C67 H67 0.9500 .
C68 H68A 0.9800 .
C68 H68B 0.9800 .
C68 H68C 0.9800 .
C68 O5 1.414(6) .
C69 H69A 0.9800 .
C69 H69B 0.9800 .
C69 H69C 0.9800 .
C69 O6 1.399(5) .
C70 H70A 0.9900 .
C70 H70B 0.9900 .
C77 H77 1.0000 .
C77 Cl1 1.60(3) .
C77 Cl2 1.765(10) .
C77 Cl3 1.74(3) .
C90 H90A 0.9900 .
C90 H90B 0.9900 .
C90 C91 1.573(8) .
C90 C95 1.475(8) .
C91 H91A 0.9900 .
C91 H91B 0.9900 .
C91 C92 1.540(8) .
C92 H92A 0.9900 .
C92 H92B 0.9900 .
C92 C93 1.557(8) .
C93 H93A 0.9900 .
C93 H93B 0.9900 .
C93 C94 1.494(8) .
C94 H94A 0.9900 .
C94 H94B 0.9900 .
C94 C95 1.538(8) .
C95 H95A 0.9900 .
C95 H95B 0.9900 .
C78 H78A 0.9900 .
C78 H78B 0.9900 .
C78 C79 1.508(8) .
C78 C83 1.494(8) .
C79 H79A 0.9900 .
C79 H79B 0.9900 .
C79 C80 1.480(8) .
C80 H80A 0.9900 .
C80 H80B 0.9900 .
C80 C81 1.529(8) .
C81 H81A 0.9900 .
C81 H81B 0.9900 .
C81 C82 1.510(8) .
C82 H82A 0.9900 .
C82 H82B 0.9900 .
C82 C83 1.489(8) .
C83 H83A 0.9900 .
C83 H83B 0.9900 .
C84 H84A 0.9900 .
C84 H84B 0.9900 .
C84 C85 1.547(8) .
C84 C89 1.560(8) .
C85 H85A 0.9900 .
C85 H85B 0.9900 .
C85 C86 1.526(9) .
C86 H86A 0.9599 .
C86 H86B 0.9600 .
C86 C87 1.530(9) .
C87 H87A 0.9900 .
C87 H87B 0.9900 .
C87 C88 1.509(9) .
C88 H88A 0.9900 .
C88 H88B 0.9900 .
C88 C89 1.486(9) .
C89 H89A 0.9900 .
C89 H89B 0.9900 .
C71 H71A 0.9900 .
C71 H71B 0.9900 .
C71 C72 1.520(9) .
C71 C76 1.535(9) .
C72 H72A 0.9900 .
C72 H72B 0.9900 .
C72 C73 1.556(9) .
C73 H73A 0.9900 .
C73 H73B 0.9900 .
C73 C74 1.529(9) .
C74 H74A 0.9900 .
C74 H74B 0.9900 .
C74 C75 1.533(9) .
C75 H75A 0.9900 .
C75 H75B 0.9900 .
C75 C76 1.512(9) .
C76 H76A 0.9900 .
C76 H76B 0.9900 .
C97 H97A 0.9900 .
C97 H97B 0.9900 .
C97 C96 1.520(10) .
C97 C98 1.530(10) .
C96 H96A 0.9900 .
C96 H96B 0.9900 .
C96 C98 1.74(3) 2_757
C98 H98A 0.9900 .
C98 H98B 0.9900 .
